data_4345802
loop_
_publ_author_name
'Gu, Tian-Yi'
'Dai, Ming'
'Young, David James'
'Ren, Zhi-Gang'
'Lang, Jian-Ping'

_publ_section_title
;
 Luminescent Zn(II) Coordination Polymers for Highly Selective Sensing of
 Cr(III) and Cr(VI) in Water.
;
_journal_issue 8
_journal_name_full 'Inorganic chemistry'
_journal_page_first 4669
_journal_page_last 4679
_journal_paper_doi 10.1021/acs.inorgchem.7b00311
_journal_volume 56
_journal_year 2017
_chemical_formula_moiety 'C72 H50 N6 O12 S3 Zn2, 2(H2 O)'
_chemical_formula_sum 'C72 H54 N6 O14 S3 Zn2'
_chemical_formula_weight 1454.13
_chemical_name_systematic
;
 ?
;
_space_group_crystal_system triclinic
_space_group_IT_number 2
_space_group_name_Hall '-P 1'
_space_group_name_H-M_alt 'P -1'
_symmetry_space_group_name_Hall '-P 1'
_symmetry_space_group_name_H-M 'P -1'
_atom_sites_solution_hydrogens mixed
_audit_creation_method SHELXL-2013
_cell_angle_alpha 118.027(4)
_cell_angle_beta 91.181(4)
_cell_angle_gamma 103.093(4)
_cell_formula_units_Z 2
_cell_length_a 9.4510(5)
_cell_length_b 20.0108(7)
_cell_length_c 20.4706(6)
_cell_measurement_reflns_used 11755
_cell_measurement_temperature 223(2)
_cell_measurement_theta_max 28.8950
_cell_measurement_theta_min 3.4810
_cell_volume 3292.0(3)
_computing_cell_refinement
;
CrysAlisPro, Agilent Technologies,
Version 1.171.36.32 (release 02-08-2013 CrysAlis171 .NET)
(compiled Aug  2 2013,16:46:58)
;
_computing_data_collection
;
CrysAlisPro, Agilent Technologies,
Version 1.171.36.32 (release 02-08-2013 CrysAlis171 .NET)
(compiled Aug  2 2013,16:46:58)
;
_computing_data_reduction
;
CrysAlisPro, Agilent Technologies,
Version 1.171.36.32 (release 02-08-2013 CrysAlis171 .NET)
(compiled Aug  2 2013,16:46:58)
;
_computing_structure_refinement 'SHELXL-2013 (Sheldrick, 2013)'
_computing_structure_solution 'SHELXS-2013 (Sheldrick, 2013)'
_diffrn_ambient_temperature 223(2)
_diffrn_detector_area_resol_mean 10.4471
_diffrn_measured_fraction_theta_full 0.998
_diffrn_measured_fraction_theta_max 0.998
_diffrn_measurement_device_type 'Xcalibur, Atlas, Gemini'
_diffrn_measurement_method '\w scans'
_diffrn_radiation_monochromator graphite
_diffrn_radiation_source 'Enhance (Mo) X-ray Source'
_diffrn_radiation_type 'Mo K\a'
_diffrn_radiation_wavelength 0.71073
_diffrn_reflns_av_R_equivalents 0.0580
_diffrn_reflns_av_unetI/netI 0.0587
_diffrn_reflns_Laue_measured_fraction_full 0.998
_diffrn_reflns_Laue_measured_fraction_max 0.998
_diffrn_reflns_limit_h_max 10
_diffrn_reflns_limit_h_min -11
_diffrn_reflns_limit_k_max 22
_diffrn_reflns_limit_k_min -24
_diffrn_reflns_limit_l_max 24
_diffrn_reflns_limit_l_min -24
_diffrn_reflns_number 35650
_diffrn_reflns_point_group_measured_fraction_full 0.998
_diffrn_reflns_point_group_measured_fraction_max 0.998
_diffrn_reflns_theta_full 25.242
_diffrn_reflns_theta_max 25.350
_diffrn_reflns_theta_min 2.805
_exptl_absorpt_coefficient_mu 0.896
_exptl_absorpt_correction_T_max 1.00000
_exptl_absorpt_correction_T_min 0.77688
_exptl_absorpt_correction_type multi-scan
_exptl_absorpt_process_details
;
CrysAlisPro, Agilent Technologies,
Version 1.171.36.32 (release 02-08-2013 CrysAlis171 .NET)
(compiled Aug  2 2013,16:46:58)
Empirical absorption correction using spherical harmonics,
 implemented in SCALE3 ABSPACK scaling algorithm.
;
_exptl_crystal_colour Yellow
_exptl_crystal_density_diffrn 1.467
_exptl_crystal_description Block
_exptl_crystal_F_000 1496
_exptl_crystal_size_max 0.420
_exptl_crystal_size_mid 0.300
_exptl_crystal_size_min 0.280
_refine_diff_density_max 2.918
_refine_diff_density_min -0.793
_refine_diff_density_rms 0.111
_refine_ls_extinction_method none
_refine_ls_goodness_of_fit_ref 1.057
_refine_ls_hydrogen_treatment constr
_refine_ls_matrix_type full
_refine_ls_number_parameters 874
_refine_ls_number_reflns 12041
_refine_ls_number_restraints 0
_refine_ls_restrained_S_all 1.057
_refine_ls_R_factor_all 0.0880
_refine_ls_R_factor_gt 0.0728
_refine_ls_shift/su_max 0.000
_refine_ls_shift/su_mean 0.000
_refine_ls_structure_factor_coef Fsqd
_refine_ls_weighting_details
;
 w=1/[\s^2^(Fo^2^)+(0.0996P)^2^+10.9409P]
 where P=(Fo^2^+2Fc^2^)/3
;
_refine_ls_weighting_scheme calc
_refine_ls_wR_factor_gt 0.1972
_refine_ls_wR_factor_ref 0.2099
_reflns_Friedel_coverage 0.000
_reflns_number_gt 9659
_reflns_number_total 12041
_reflns_threshold_expression 'I > 2\s(I)'
_cod_data_source_file ic7b00311_si_002.cif
_cod_data_source_block 1
_cod_database_code 4345802
_shelx_space_group_comment
;
The symmetry employed for this shelxl refinement is uniquely defined
by the following loop, which should always be used as a source of
symmetry information in preference to the above space-group names.
They are only intended as comments.
;
_shelx_estimated_absorpt_t_min 0.705
_shelx_estimated_absorpt_t_max 0.787
_shelxl_version_number 2013-2

loop_
_space_group_symop_operation_xyz
'x, y, z'
'-x, -y, -z'

loop_
_atom_site_label
_atom_site_type_symbol
_atom_site_fract_x
_atom_site_fract_y
_atom_site_fract_z
_atom_site_U_iso_or_equiv
_atom_site_adp_type
_atom_site_occupancy
_atom_site_site_symmetry_order
_atom_site_calc_flag
_atom_site_refinement_flags_posn
_atom_site_refinement_flags_adp
Zn1 Zn 0.67497(6) 0.33004(3) 0.37939(3) 0.02940(17) Uani 1 1 d . .
Zn2 Zn 0.85407(6) 0.67066(3) 0.13485(3) 0.03041(18) Uani 1 1 d . .
S1 S 0.13697(15) 0.14195(9) 0.25492(7) 0.0405(3) Uani 1 1 d . .
S2 S 0.79770(14) 0.49627(9) 0.26356(8) 0.0359(3) Uani 1 1 d . .
S3 S 0.49754(16) 0.85903(9) 0.24787(7) 0.0403(4) Uani 1 1 d . .
N1 N 0.8230(5) 0.3065(3) 0.4355(2) 0.0317(9) Uani 1 1 d . .
N2 N 1.7258(4) 0.5792(3) 1.0387(2) 0.0297(9) Uani 1 1 d . .
N3 N 2.0663(6) 0.0078(3) 0.3585(3) 0.0442(12) Uani 1 1 d . .
N4 N 0.6257(5) 0.4179(3) 0.4735(2) 0.0303(9) Uani 1 1 d . .
N5 N 1.5552(5) 0.9919(3) 1.1401(3) 0.0478(13) Uani 1 1 d . .
N6 N 0.0175(5) 0.6999(3) 1.0769(2) 0.0317(9) Uani 1 1 d . .
O1 O 0.5585(4) 0.2378(3) 0.2868(2) 0.0474(10) Uani 1 1 d . .
O2 O 0.4009(5) 0.2463(3) 0.3660(2) 0.0635(14) Uani 1 1 d . .
O3 O -0.1381(5) 0.0065(3) 0.0692(2) 0.0641(14) Uani 1 1 d . .
O4 O -0.1666(5) 0.0580(4) 0.1896(2) 0.0707(16) Uani 1 1 d . .
H4O H -0.2544 0.0348 0.1721 0.106 Uiso 1 1 calc R U
O5 O 0.7527(5) 0.4014(3) 0.3392(2) 0.0500(11) Uani 1 1 d . .
O6 O 0.9363(6) 0.3468(4) 0.3026(4) 0.0787(17) Uani 1 1 d . .
O7 O 0.7630(5) 0.6010(3) 0.2046(3) 0.0645(14) Uani 1 1 d . .
O8 O 0.9799(4) 0.6181(2) 0.1694(2) 0.0389(9) Uani 1 1 d . .
O9 O 0.8251(4) 0.7635(2) 0.2202(2) 0.0439(10) Uani 1 1 d . .
O10 O 0.6486(5) 0.7505(3) 0.1400(2) 0.0612(13) Uani 1 1 d . .
O11 O 0.3660(5) 0.9981(4) 0.4300(2) 0.0735(17) Uani 1 1 d . .
O12 O 0.2729(5) 0.9391(3) 0.3101(2) 0.0679(16) Uani 1 1 d . .
H12O H 0.2093 0.9628 0.3266 0.102 Uiso 1 1 calc R U
C1 C 0.8387(6) 0.3364(3) 0.5096(3) 0.0367(12) Uani 1 1 d . .
H1A H 0.7686 0.3612 0.5356 0.044 Uiso 1 1 calc R U
C2 C 0.9528(6) 0.3327(3) 0.5503(3) 0.0358(12) Uani 1 1 d . .
H2A H 0.9592 0.3554 0.6026 0.043 Uiso 1 1 calc R U
C3 C 1.0582(5) 0.2956(3) 0.5139(3) 0.0296(11) Uani 1 1 d . .
C4 C 1.0403(6) 0.2635(3) 0.4367(3) 0.0366(12) Uani 1 1 d . .
H4A H 1.1084 0.2378 0.4095 0.044 Uiso 1 1 calc R U
C5 C 0.9245(6) 0.2689(3) 0.3994(3) 0.0352(12) Uani 1 1 d . .
H5B H 0.9148 0.2458 0.3470 0.042 Uiso 1 1 calc R U
C6 C 1.1786(6) 0.2925(3) 0.5571(3) 0.0329(11) Uani 1 1 d . .
H6A H 1.1849 0.3190 0.6095 0.039 Uiso 1 1 calc R U
C7 C 1.2820(6) 0.2545(3) 0.5277(3) 0.0326(11) Uani 1 1 d . .
H7A H 1.2703 0.2249 0.4752 0.039 Uiso 1 1 calc R U
C8 C 1.4100(5) 0.2548(3) 0.5690(3) 0.0315(11) Uani 1 1 d . .
C9 C 1.4455(6) 0.3001(3) 0.6470(3) 0.0335(11) Uani 1 1 d . .
H9A H 1.3833 0.3304 0.6745 0.040 Uiso 1 1 calc R U
C10 C 1.5714(6) 0.3011(3) 0.6847(3) 0.0336(11) Uani 1 1 d . .
C11 C 1.6597(6) 0.2533(3) 0.6423(3) 0.0351(12) Uani 1 1 d . .
H11A H 1.7430 0.2518 0.6670 0.042 Uiso 1 1 calc R U
C12 C 1.6268(6) 0.2080(3) 0.5644(3) 0.0343(12) Uani 1 1 d . .
C13 C 1.5029(6) 0.2090(3) 0.5285(3) 0.0333(11) Uani 1 1 d . .
H13A H 1.4801 0.1786 0.4762 0.040 Uiso 1 1 calc R U
C14 C 1.6175(6) 0.3504(3) 0.7651(3) 0.0351(12) Uani 1 1 d . .
H14A H 1.6910 0.3395 0.7873 0.042 Uiso 1 1 calc R U
C15 C 1.5634(6) 0.4098(3) 0.8097(3) 0.0368(12) Uani 1 1 d . .
H15A H 1.4831 0.4170 0.7883 0.044 Uiso 1 1 calc R U
C16 C 1.6180(6) 0.4647(3) 0.8890(3) 0.0335(11) Uani 1 1 d . .
C17 C 1.5621(6) 0.5305(3) 0.9266(3) 0.0351(12) Uani 1 1 d . .
H17A H 1.4862 0.5370 0.9016 0.042 Uiso 1 1 calc R U
C18 C 1.6184(6) 0.5854(3) 0.9999(3) 0.0347(12) Uani 1 1 d . .
H18A H 1.5798 0.6290 1.0238 0.042 Uiso 1 1 calc R U
C19 C 1.7746(6) 0.5146(3) 1.0042(3) 0.0377(12) Uani 1 1 d . .
H19A H 1.8463 0.5079 1.0315 0.045 Uiso 1 1 calc R U
C20 C 1.7251(6) 0.4581(3) 0.9313(3) 0.0398(13) Uani 1 1 d . .
H20A H 1.7639 0.4144 0.9097 0.048 Uiso 1 1 calc R U
C21 C 1.7307(6) 0.1622(3) 0.5256(3) 0.0388(13) Uani 1 1 d . .
H21A H 1.8045 0.1616 0.5567 0.047 Uiso 1 1 calc R U
C22 C 1.7331(6) 0.1223(3) 0.4531(3) 0.0350(12) Uani 1 1 d . .
H22A H 1.6576 0.1187 0.4200 0.042 Uiso 1 1 calc R U
C23 C 1.8497(6) 0.0826(3) 0.4213(3) 0.0333(11) Uani 1 1 d . .
C24 C 1.9593(6) 0.0797(4) 0.4653(3) 0.0444(14) Uani 1 1 d . .
H24A H 1.9613 0.1029 0.5174 0.053 Uiso 1 1 calc R U
C25 C 2.0650(7) 0.0427(4) 0.4324(4) 0.0494(16) Uani 1 1 d . .
H25A H 2.1393 0.0419 0.4631 0.059 Uiso 1 1 calc R U
C26 C 1.9616(6) 0.0089(4) 0.3155(3) 0.0404(13) Uani 1 1 d . .
H26A H 1.9618 -0.0158 0.2635 0.048 Uiso 1 1 calc R U
C27 C 1.8514(6) 0.0453(3) 0.3444(3) 0.0373(12) Uani 1 1 d . .
H27A H 1.7783 0.0447 0.3121 0.045 Uiso 1 1 calc R U
C28 C 0.7309(7) 0.4871(3) 0.5088(3) 0.0410(13) Uani 1 1 d . .
H28A H 0.8085 0.4959 0.4834 0.049 Uiso 1 1 calc R U
C29 C 0.7297(7) 0.5447(3) 0.5795(3) 0.0438(14) Uani 1 1 d . .
H29A H 0.8061 0.5914 0.6017 0.053 Uiso 1 1 calc R U
C30 C 0.6163(6) 0.5347(3) 0.6190(3) 0.0339(12) Uani 1 1 d . .
C31 C 0.5080(6) 0.4639(4) 0.5813(3) 0.0410(13) Uani 1 1 d . .
H31A H 0.4274 0.4542 0.6047 0.049 Uiso 1 1 calc R U
C32 C 0.5167(6) 0.4081(3) 0.5107(3) 0.0354(12) Uani 1 1 d . .
H32A H 0.4420 0.3607 0.4875 0.042 Uiso 1 1 calc R U
C33 C 0.6142(6) 0.5899(3) 0.6964(3) 0.0394(13) Uani 1 1 d . .
H33A H 0.5275 0.5816 0.7165 0.047 Uiso 1 1 calc R U
C34 C 0.7246(6) 0.6509(3) 0.7412(3) 0.0354(12) Uani 1 1 d . .
H34A H 0.8041 0.6636 0.7185 0.042 Uiso 1 1 calc R U
C35 C 0.7363(6) 0.7006(3) 0.8218(3) 0.0338(12) Uani 1 1 d . .
C36 C 0.8775(6) 0.7486(3) 0.8623(3) 0.0363(12) Uani 1 1 d . .
H36A H 0.9574 0.7500 0.8360 0.044 Uiso 1 1 calc R U
C37 C 0.9005(6) 0.7932(3) 0.9395(3) 0.0351(12) Uani 1 1 d . .
C38 C 0.7797(6) 0.7917(3) 0.9779(3) 0.0362(12) Uani 1 1 d . .
H38A H 0.7936 0.8222 1.0303 0.043 Uiso 1 1 calc R U
C39 C 0.6377(6) 0.7453(3) 0.9394(3) 0.0321(11) Uani 1 1 d . .
C40 C 0.6195(6) 0.7010(3) 0.8618(3) 0.0350(12) Uani 1 1 d . .
H40A H 0.5250 0.6704 0.8356 0.042 Uiso 1 1 calc R U
C41 C 1.0516(6) 0.8396(4) 0.9765(3) 0.0432(14) Uani 1 1 d . .
H41A H 1.1194 0.8430 0.9445 0.052 Uiso 1 1 calc R U
C42 C 1.1049(6) 0.8768(3) 1.0480(3) 0.0403(13) Uani 1 1 d . .
H42A H 1.0385 0.8776 1.0817 0.048 Uiso 1 1 calc R U
C43 C 1.2603(6) 0.9173(3) 1.0792(3) 0.0385(13) Uani 1 1 d . .
C44 C 1.3684(7) 0.9195(4) 1.0340(4) 0.0507(16) Uani 1 1 d . .
H44A H 1.3426 0.8959 0.9819 0.061 Uiso 1 1 calc R U
C45 C 1.5136(7) 0.9567(4) 1.0667(4) 0.0545(17) Uani 1 1 d . .
H45A H 1.5856 0.9571 1.0358 0.065 Uiso 1 1 calc R U
C46 C 1.4528(7) 0.9907(4) 1.1833(4) 0.0452(14) Uani 1 1 d . .
H46A H 1.4816 1.0163 1.2354 0.054 Uiso 1 1 calc R U
C47 C 1.3051(6) 0.9532(4) 1.1551(3) 0.0421(13) Uani 1 1 d . .
H47A H 1.2365 0.9524 1.1875 0.051 Uiso 1 1 calc R U
C48 C 0.5156(6) 0.7449(3) 0.9826(3) 0.0342(12) Uani 1 1 d . .
H48A H 0.5385 0.7733 1.0351 0.041 Uiso 1 1 calc R U
C49 C 0.3752(6) 0.7076(3) 0.9537(3) 0.0370(12) Uani 1 1 d . .
H49A H 0.3514 0.6802 0.9012 0.044 Uiso 1 1 calc R U
C50 C 0.2548(6) 0.7060(3) 0.9976(3) 0.0328(11) Uani 1 1 d . .
C51 C 0.2745(6) 0.7352(3) 1.0742(3) 0.0385(13) Uani 1 1 d . .
H51A H 0.3703 0.7571 1.1008 0.046 Uiso 1 1 calc R U
C52 C 0.1583(6) 0.7329(3) 1.1118(3) 0.0384(13) Uani 1 1 d . .
H52A H 0.1763 0.7551 1.1641 0.046 Uiso 1 1 calc R U
C53 C -0.0035(6) 0.6722(3) 1.0028(3) 0.0370(12) Uani 1 1 d . .
H53A H -0.1003 0.6505 0.9776 0.044 Uiso 1 1 calc R U
C54 C 0.1090(6) 0.6737(4) 0.9619(3) 0.0413(13) Uani 1 1 d . .
H54A H 0.0882 0.6531 0.9099 0.050 Uiso 1 1 calc R U
C55 C 0.4309(6) 0.2198(3) 0.3018(3) 0.0379(13) Uani 1 1 d . .
C56 C 0.3140(6) 0.1649(3) 0.2370(3) 0.0312(11) Uani 1 1 d . .
C57 C 0.0717(6) 0.0847(3) 0.1612(3) 0.0335(12) Uani 1 1 d . .
C58 C 0.1805(6) 0.0834(3) 0.1180(3) 0.0334(12) Uani 1 1 d . .
H58A H 0.1650 0.0553 0.0655 0.040 Uiso 1 1 calc R U
C59 C 0.3194(6) 0.1296(3) 0.1620(3) 0.0337(12) Uani 1 1 d . .
H59A H 0.4065 0.1352 0.1415 0.040 Uiso 1 1 calc R U
C60 C -0.0886(6) 0.0450(3) 0.1347(3) 0.0401(13) Uani 1 1 d . .
C61 C 0.8662(6) 0.3933(3) 0.3087(3) 0.0382(13) Uani 1 1 d . .
C62 C 0.9115(6) 0.4470(3) 0.2757(3) 0.0383(13) Uani 1 1 d . .
C63 C 0.9272(6) 0.5387(3) 0.2260(3) 0.0327(11) Uani 1 1 d . .
C64 C 1.0509(7) 0.5155(4) 0.2238(4) 0.0485(16) Uani 1 1 d . .
H64A H 1.1336 0.5323 0.2052 0.058 Uiso 1 1 calc R U
C65 C 1.0431(7) 0.4636(4) 0.2524(4) 0.0536(17) Uani 1 1 d . .
H65A H 1.1205 0.4423 0.2553 0.064 Uiso 1 1 calc R U
C66 C 0.8841(6) 0.5899(3) 0.1994(3) 0.0374(12) Uani 1 1 d . .
C67 C 0.7098(6) 0.7794(3) 0.2038(3) 0.0352(12) Uani 1 1 d . .
C68 C 0.6507(6) 0.8357(3) 0.2679(3) 0.0304(11) Uani 1 1 d . .
C69 C 0.6924(5) 0.8702(3) 0.3432(3) 0.0312(11) Uani 1 1 d . .
H69A H 0.7738 0.8640 0.3649 0.037 Uiso 1 1 calc R U
C70 C 0.6003(6) 0.9161(3) 0.3852(3) 0.0333(11) Uani 1 1 d . .
H70A H 0.6133 0.9436 0.4378 0.040 Uiso 1 1 calc R U
C71 C 0.4903(6) 0.9159(3) 0.3408(3) 0.0325(11) Uani 1 1 d . .
C72 C 0.3701(6) 0.9560(3) 0.3652(3) 0.0390(13) Uani 1 1 d . .
O13 O 1.0404(8) 0.8169(5) 0.3378(4) 0.113(3) Uani 1 1 d . .
H13B H 0.9757 0.7946 0.2992 0.136 Uiso 1 1 d R U
H13C H 1.0782 0.8636 0.3467 0.136 Uiso 1 1 d R U
O14 O 0.7216(8) 0.2006(6) 0.1623(4) 0.135(3) Uani 1 1 d . .
H14B H 0.6671 0.2148 0.1962 0.162 Uiso 1 1 d R U
H14C H 0.7577 0.1667 0.1652 0.162 Uiso 1 1 d R U

loop_
_atom_site_aniso_label
_atom_site_aniso_U_11
_atom_site_aniso_U_22
_atom_site_aniso_U_33
_atom_site_aniso_U_23
_atom_site_aniso_U_13
_atom_site_aniso_U_12
Zn1 0.0247(3) 0.0291(3) 0.0319(3) 0.0139(3) 0.0012(2) 0.0053(2)
Zn2 0.0290(3) 0.0281(3) 0.0336(3) 0.0122(3) 0.0064(2) 0.0130(2)
S1 0.0293(7) 0.0447(8) 0.0304(7) 0.0085(6) 0.0014(5) 0.0014(6)
S2 0.0257(6) 0.0407(8) 0.0463(8) 0.0239(6) 0.0113(5) 0.0114(6)
S3 0.0418(8) 0.0449(8) 0.0288(7) 0.0079(6) 0.0034(6) 0.0252(7)
N1 0.031(2) 0.031(2) 0.033(2) 0.0150(19) 0.0023(18) 0.0101(19)
N2 0.026(2) 0.029(2) 0.036(2) 0.0150(19) 0.0100(18) 0.0102(18)
N3 0.042(3) 0.044(3) 0.047(3) 0.017(2) 0.015(2) 0.024(2)
N4 0.028(2) 0.030(2) 0.032(2) 0.0141(19) 0.0009(17) 0.0081(18)
N5 0.030(3) 0.049(3) 0.057(3) 0.025(3) -0.007(2) 0.000(2)
N6 0.026(2) 0.029(2) 0.041(2) 0.018(2) 0.0069(18) 0.0071(18)
O1 0.030(2) 0.046(2) 0.053(2) 0.019(2) -0.0062(18) -0.0020(18)
O2 0.052(3) 0.068(3) 0.036(2) 0.002(2) -0.003(2) 0.005(2)
O3 0.038(2) 0.081(4) 0.037(2) 0.009(2) -0.0044(19) -0.003(2)
O4 0.031(2) 0.115(5) 0.038(2) 0.028(3) -0.0023(18) -0.009(3)
O5 0.061(3) 0.048(3) 0.051(2) 0.030(2) 0.023(2) 0.017(2)
O6 0.061(3) 0.097(4) 0.138(5) 0.098(4) 0.035(3) 0.035(3)
O7 0.041(3) 0.084(4) 0.099(4) 0.063(3) 0.018(2) 0.030(3)
O8 0.037(2) 0.044(2) 0.047(2) 0.0286(19) 0.0101(17) 0.0177(18)
O9 0.040(2) 0.045(2) 0.047(2) 0.0162(19) 0.0098(18) 0.0261(19)
O10 0.067(3) 0.067(3) 0.034(2) 0.004(2) 0.005(2) 0.038(3)
O11 0.057(3) 0.102(4) 0.038(2) 0.003(3) 0.005(2) 0.050(3)
O12 0.067(3) 0.102(4) 0.039(2) 0.020(3) 0.010(2) 0.063(3)
C1 0.039(3) 0.044(3) 0.034(3) 0.020(3) 0.009(2) 0.022(3)
C2 0.035(3) 0.041(3) 0.030(3) 0.014(2) 0.004(2) 0.018(2)
C3 0.026(3) 0.025(3) 0.036(3) 0.013(2) 0.002(2) 0.007(2)
C4 0.037(3) 0.041(3) 0.037(3) 0.017(2) 0.010(2) 0.022(3)
C5 0.043(3) 0.034(3) 0.031(3) 0.013(2) 0.007(2) 0.019(2)
C6 0.029(3) 0.033(3) 0.034(3) 0.013(2) 0.004(2) 0.010(2)
C7 0.032(3) 0.031(3) 0.034(3) 0.014(2) 0.004(2) 0.010(2)
C8 0.025(3) 0.030(3) 0.041(3) 0.017(2) 0.007(2) 0.010(2)
C9 0.034(3) 0.027(3) 0.040(3) 0.013(2) 0.011(2) 0.013(2)
C10 0.034(3) 0.028(3) 0.038(3) 0.015(2) 0.007(2) 0.009(2)
C11 0.035(3) 0.032(3) 0.040(3) 0.016(2) 0.006(2) 0.017(2)
C12 0.034(3) 0.027(3) 0.042(3) 0.015(2) 0.010(2) 0.013(2)
C13 0.037(3) 0.029(3) 0.034(3) 0.013(2) 0.011(2) 0.013(2)
C14 0.033(3) 0.034(3) 0.036(3) 0.014(2) 0.003(2) 0.010(2)
C15 0.029(3) 0.040(3) 0.039(3) 0.016(3) 0.007(2) 0.013(2)
C16 0.028(3) 0.028(3) 0.037(3) 0.012(2) 0.009(2) 0.005(2)
C17 0.024(3) 0.038(3) 0.040(3) 0.015(2) 0.004(2) 0.012(2)
C18 0.030(3) 0.032(3) 0.041(3) 0.015(2) 0.008(2) 0.011(2)
C19 0.042(3) 0.033(3) 0.039(3) 0.016(2) 0.007(2) 0.015(3)
C20 0.044(3) 0.032(3) 0.042(3) 0.013(2) 0.009(2) 0.016(3)
C21 0.031(3) 0.038(3) 0.047(3) 0.018(3) 0.008(2) 0.017(2)
C22 0.030(3) 0.029(3) 0.043(3) 0.013(2) 0.005(2) 0.009(2)
C23 0.027(3) 0.025(3) 0.044(3) 0.013(2) 0.009(2) 0.009(2)
C24 0.038(3) 0.047(4) 0.041(3) 0.012(3) 0.005(2) 0.021(3)
C25 0.046(4) 0.056(4) 0.048(4) 0.019(3) 0.011(3) 0.031(3)
C26 0.042(3) 0.042(3) 0.040(3) 0.018(3) 0.013(2) 0.020(3)
C27 0.034(3) 0.037(3) 0.044(3) 0.019(3) 0.009(2) 0.017(2)
C28 0.042(3) 0.036(3) 0.039(3) 0.018(3) 0.011(2) 0.000(3)
C29 0.050(4) 0.029(3) 0.039(3) 0.011(2) 0.006(3) -0.003(3)
C30 0.029(3) 0.036(3) 0.037(3) 0.016(2) 0.004(2) 0.012(2)
C31 0.030(3) 0.044(3) 0.037(3) 0.012(3) 0.007(2) 0.005(2)
C32 0.028(3) 0.031(3) 0.039(3) 0.012(2) 0.007(2) 0.004(2)
C33 0.036(3) 0.038(3) 0.039(3) 0.015(3) 0.008(2) 0.011(3)
C34 0.033(3) 0.038(3) 0.037(3) 0.018(2) 0.008(2) 0.013(2)
C35 0.037(3) 0.025(3) 0.035(3) 0.012(2) 0.002(2) 0.006(2)
C36 0.031(3) 0.033(3) 0.042(3) 0.018(2) 0.003(2) 0.003(2)
C37 0.026(3) 0.029(3) 0.043(3) 0.016(2) -0.006(2) -0.001(2)
C38 0.028(3) 0.035(3) 0.037(3) 0.013(2) -0.001(2) 0.003(2)
C39 0.028(3) 0.028(3) 0.038(3) 0.015(2) 0.003(2) 0.006(2)
C40 0.028(3) 0.031(3) 0.038(3) 0.013(2) 0.000(2) 0.005(2)
C41 0.029(3) 0.042(3) 0.047(3) 0.018(3) 0.000(2) -0.001(2)
C42 0.029(3) 0.037(3) 0.047(3) 0.017(3) 0.003(2) 0.003(2)
C43 0.028(3) 0.031(3) 0.051(3) 0.017(3) -0.001(2) 0.006(2)
C44 0.032(3) 0.052(4) 0.048(3) 0.015(3) -0.007(3) -0.003(3)
C45 0.029(3) 0.063(4) 0.056(4) 0.021(3) 0.003(3) 0.000(3)
C46 0.035(3) 0.046(4) 0.049(3) 0.024(3) -0.005(3) 0.000(3)
C47 0.028(3) 0.044(3) 0.052(3) 0.023(3) 0.000(2) 0.007(2)
C48 0.028(3) 0.033(3) 0.035(3) 0.012(2) 0.000(2) 0.007(2)
C49 0.031(3) 0.041(3) 0.033(3) 0.014(2) 0.005(2) 0.008(2)
C50 0.029(3) 0.029(3) 0.038(3) 0.015(2) 0.003(2) 0.006(2)
C51 0.030(3) 0.040(3) 0.032(3) 0.010(2) -0.001(2) 0.001(2)
C52 0.032(3) 0.037(3) 0.032(3) 0.009(2) 0.001(2) 0.002(2)
C53 0.023(3) 0.048(3) 0.044(3) 0.029(3) 0.002(2) 0.002(2)
C54 0.033(3) 0.052(4) 0.035(3) 0.023(3) -0.001(2) 0.001(3)
C55 0.032(3) 0.029(3) 0.043(3) 0.013(2) -0.006(2) 0.001(2)
C56 0.026(3) 0.025(3) 0.035(3) 0.010(2) -0.001(2) 0.004(2)
C57 0.029(3) 0.028(3) 0.033(3) 0.007(2) -0.002(2) 0.005(2)
C58 0.037(3) 0.025(3) 0.029(3) 0.006(2) 0.000(2) 0.007(2)
C59 0.027(3) 0.032(3) 0.039(3) 0.015(2) 0.008(2) 0.007(2)
C60 0.032(3) 0.039(3) 0.038(3) 0.013(3) -0.003(2) 0.004(2)
C61 0.029(3) 0.034(3) 0.046(3) 0.020(3) 0.003(2) -0.002(2)
C62 0.033(3) 0.037(3) 0.044(3) 0.024(3) 0.004(2) 0.001(2)
C63 0.027(3) 0.038(3) 0.036(3) 0.020(2) 0.008(2) 0.010(2)
C64 0.034(3) 0.064(4) 0.075(4) 0.050(4) 0.026(3) 0.023(3)
C65 0.028(3) 0.064(4) 0.097(5) 0.060(4) 0.017(3) 0.017(3)
C66 0.037(3) 0.038(3) 0.039(3) 0.019(3) 0.007(2) 0.010(2)
C67 0.035(3) 0.026(3) 0.042(3) 0.012(2) 0.009(2) 0.013(2)
C68 0.029(3) 0.026(3) 0.035(3) 0.012(2) 0.006(2) 0.013(2)
C69 0.025(3) 0.031(3) 0.036(3) 0.013(2) 0.005(2) 0.010(2)
C70 0.031(3) 0.029(3) 0.030(3) 0.008(2) 0.004(2) 0.003(2)
C71 0.030(3) 0.029(3) 0.032(3) 0.008(2) 0.007(2) 0.011(2)
C72 0.037(3) 0.041(3) 0.035(3) 0.013(3) 0.009(2) 0.017(3)
O13 0.091(5) 0.125(6) 0.098(5) 0.029(4) -0.033(4) 0.048(5)
O14 0.097(5) 0.187(9) 0.072(4) 0.028(5) 0.036(4) 0.028(6)

loop_
_atom_type_symbol
_atom_type_description
_atom_type_scat_dispersion_real
_atom_type_scat_dispersion_imag
_atom_type_scat_source
C C 0.0033 0.0016 'International Tables Vol C Tables 4.2.6.8 and 6.1.1.4'
H H 0.0000 0.0000 'International Tables Vol C Tables 4.2.6.8 and 6.1.1.4'
N N 0.0061 0.0033 'International Tables Vol C Tables 4.2.6.8 and 6.1.1.4'
O O 0.0106 0.0060 'International Tables Vol C Tables 4.2.6.8 and 6.1.1.4'
S S 0.1246 0.1234 'International Tables Vol C Tables 4.2.6.8 and 6.1.1.4'
Zn Zn 0.2839 1.4301 'International Tables Vol C Tables 4.2.6.8 and 6.1.1.4'

loop_
_geom_angle_atom_site_label_1
_geom_angle_atom_site_label_2
_geom_angle_atom_site_label_3
_geom_angle
_geom_angle_site_symmetry_1
_geom_angle_site_symmetry_3
O5 Zn1 O1 99.62(19) . .
O5 Zn1 N1 117.98(19) . .
O1 Zn1 N1 114.99(18) . .
O5 Zn1 N4 92.96(18) . .
O1 Zn1 N4 134.92(17) . .
N1 Zn1 N4 95.95(16) . .
O9 Zn2 N2 135.79(17) . 1_454
O9 Zn2 O8 110.47(16) . .
N2 Zn2 O8 103.75(16) 1_454 .
O9 Zn2 N6 111.89(18) . 1_654
N2 Zn2 N6 93.34(17) 1_454 1_654
O8 Zn2 N6 92.38(16) . 1_654
O9 Zn2 O7 85.79(18) . .
N2 Zn2 O7 90.19(18) 1_454 .
O8 Zn2 O7 57.06(15) . .
N6 Zn2 O7 149.11(16) 1_654 .
O9 Zn2 C66 99.45(18) . .
N2 Zn2 C66 96.82(17) 1_454 .
O8 Zn2 C66 29.40(17) . .
N6 Zn2 C66 121.56(17) 1_654 .
O7 Zn2 C66 27.69(16) . .
C57 S1 C56 91.5(3) . .
C62 S2 C63 91.8(3) . .
C71 S3 C68 91.8(2) . .
C1 N1 C5 116.6(4) . .
C1 N1 Zn1 122.1(3) . .
C5 N1 Zn1 120.5(3) . .
C18 N2 C19 117.3(5) . .
C18 N2 Zn2 124.4(4) . 1_656
C19 N2 Zn2 116.5(4) . 1_656
C26 N3 C25 118.5(5) . .
C32 N4 C28 116.7(5) . .
C32 N4 Zn1 125.6(4) . .
C28 N4 Zn1 116.2(4) . .
C45 N5 C46 118.3(5) . .
C53 N6 C52 116.7(5) . .
C53 N6 Zn2 123.0(3) . 1_456
C52 N6 Zn2 118.6(4) . 1_456
C55 O1 Zn1 106.7(4) . .
C60 O4 H4O 109.5 . .
C61 O5 Zn1 117.2(4) . .
C66 O7 Zn2 81.1(4) . .
C66 O8 Zn2 98.2(3) . .
C67 O9 Zn2 110.0(3) . .
C72 O12 H12O 109.5 . .
N1 C1 C2 123.5(5) . .
N1 C1 H1A 118.3 . .
C2 C1 H1A 118.3 . .
C1 C2 C3 120.2(5) . .
C1 C2 H2A 119.9 . .
C3 C2 H2A 119.9 . .
C4 C3 C2 116.2(5) . .
C4 C3 C6 123.9(5) . .
C2 C3 C6 119.9(5) . .
C5 C4 C3 120.9(5) . .
C5 C4 H4A 119.6 . .
C3 C4 H4A 119.6 . .
N1 C5 C4 122.6(5) . .
N1 C5 H5B 118.7 . .
C4 C5 H5B 118.7 . .
C7 C6 C3 125.0(5) . .
C7 C6 H6A 117.5 . .
C3 C6 H6A 117.5 . .
C6 C7 C8 126.6(5) . .
C6 C7 H7A 116.7 . .
C8 C7 H7A 116.7 . .
C9 C8 C13 118.9(5) . .
C9 C8 C7 122.7(5) . .
C13 C8 C7 118.4(5) . .
C10 C9 C8 121.3(5) . .
C10 C9 H9A 119.4 . .
C8 C9 H9A 119.4 . .
C9 C10 C11 118.0(5) . .
C9 C10 C14 123.4(5) . .
C11 C10 C14 118.5(5) . .
C12 C11 C10 121.6(5) . .
C12 C11 H11A 119.2 . .
C10 C11 H11A 119.2 . .
C13 C12 C11 119.1(5) . .
C13 C12 C21 124.1(5) . .
C11 C12 C21 116.7(5) . .
C12 C13 C8 121.0(5) . .
C12 C13 H13A 119.5 . .
C8 C13 H13A 119.5 . .
C15 C14 C10 125.0(5) . .
C15 C14 H14A 117.5 . .
C10 C14 H14A 117.5 . .
C14 C15 C16 125.8(5) . .
C14 C15 H15A 117.1 . .
C16 C15 H15A 117.1 . .
C20 C16 C17 115.9(5) . .
C20 C16 C15 124.7(5) . .
C17 C16 C15 119.3(5) . .
C18 C17 C16 120.2(5) . .
C18 C17 H17A 119.9 . .
C16 C17 H17A 119.9 . .
N2 C18 C17 122.7(5) . .
N2 C18 H18A 118.6 . .
C17 C18 H18A 118.6 . .
N2 C19 C20 123.2(5) . .
N2 C19 H19A 118.4 . .
C20 C19 H19A 118.4 . .
C19 C20 C16 120.5(5) . .
C19 C20 H20A 119.7 . .
C16 C20 H20A 119.7 . .
C22 C21 C12 128.3(5) . .
C22 C21 H21A 115.8 . .
C12 C21 H21A 115.8 . .
C21 C22 C23 123.0(5) . .
C21 C22 H22A 118.5 . .
C23 C22 H22A 118.5 . .
C24 C23 C27 117.0(5) . .
C24 C23 C22 122.7(5) . .
C27 C23 C22 120.4(5) . .
C25 C24 C23 119.8(6) . .
C25 C24 H24A 120.1 . .
C23 C24 H24A 120.1 . .
N3 C25 C24 122.7(6) . .
N3 C25 H25A 118.7 . .
C24 C25 H25A 118.7 . .
N3 C26 C27 122.4(5) . .
N3 C26 H26A 118.8 . .
C27 C26 H26A 118.8 . .
C26 C27 C23 119.6(5) . .
C26 C27 H27A 120.2 . .
C23 C27 H27A 120.2 . .
N4 C28 C29 123.2(5) . .
N4 C28 H28A 118.4 . .
C29 C28 H28A 118.4 . .
C28 C29 C30 120.5(5) . .
C28 C29 H29A 119.8 . .
C30 C29 H29A 119.8 . .
C29 C30 C31 115.5(5) . .
C29 C30 C33 123.6(5) . .
C31 C30 C33 120.7(5) . .
C32 C31 C30 121.1(5) . .
C32 C31 H31A 119.4 . .
C30 C31 H31A 119.4 . .
N4 C32 C31 123.0(5) . .
N4 C32 H32A 118.5 . .
C31 C32 H32A 118.5 . .
C34 C33 C30 125.2(5) . .
C34 C33 H33A 117.4 . .
C30 C33 H33A 117.4 . .
C33 C34 C35 127.1(5) . .
C33 C34 H34A 116.5 . .
C35 C34 H34A 116.5 . .
C40 C35 C36 118.0(5) . .
C40 C35 C34 124.0(5) . .
C36 C35 C34 117.8(5) . .
C37 C36 C35 121.7(5) . .
C37 C36 H36A 119.1 . .
C35 C36 H36A 119.1 . .
C36 C37 C38 118.4(5) . .
C36 C37 C41 117.6(5) . .
C38 C37 C41 123.9(5) . .
C37 C38 C39 121.3(5) . .
C37 C38 H38A 119.3 . .
C39 C38 H38A 119.3 . .
C40 C39 C38 118.4(5) . .
C40 C39 C48 122.7(5) . .
C38 C39 C48 118.9(5) . .
C35 C40 C39 122.1(5) . .
C35 C40 H40A 119.0 . .
C39 C40 H40A 119.0 . .
C42 C41 C37 129.0(6) . .
C42 C41 H41A 115.5 . .
C37 C41 H41A 115.5 . .
C41 C42 C43 125.0(6) . .
C41 C42 H42A 117.5 . .
C43 C42 H42A 117.5 . .
C47 C43 C44 117.4(5) . .
C47 C43 C42 120.3(5) . .
C44 C43 C42 122.2(5) . .
C45 C44 C43 119.4(6) . .
C45 C44 H44A 120.3 . .
C43 C44 H44A 120.3 . .
N5 C45 C44 122.5(6) . .
N5 C45 H45A 118.7 . .
C44 C45 H45A 118.7 . .
N5 C46 C47 123.0(6) . .
N5 C46 H46A 118.5 . .
C47 C46 H46A 118.5 . .
C43 C47 C46 119.3(6) . .
C43 C47 H47A 120.3 . .
C46 C47 H47A 120.3 . .
C49 C48 C39 125.4(5) . .
C49 C48 H48A 117.3 . .
C39 C48 H48A 117.3 . .
C48 C49 C50 124.8(5) . .
C48 C49 H49A 117.6 . .
C50 C49 H49A 117.6 . .
C51 C50 C54 115.9(5) . .
C51 C50 C49 124.2(5) . .
C54 C50 C49 119.9(5) . .
C52 C51 C50 121.4(5) . .
C52 C51 H51A 119.3 . .
C50 C51 H51A 119.3 . .
N6 C52 C51 122.6(5) . .
N6 C52 H52A 118.7 . .
C51 C52 H52A 118.7 . .
N6 C53 C54 123.4(5) . .
N6 C53 H53A 118.3 . .
C54 C53 H53A 118.3 . .
C53 C54 C50 120.0(5) . .
C53 C54 H54A 120.0 . .
C50 C54 H54A 120.0 . .
O2 C55 O1 123.4(5) . .
O2 C55 C56 120.2(5) . .
O1 C55 C56 116.5(5) . .
C59 C56 C55 130.9(5) . .
C59 C56 S1 111.1(4) . .
C55 C56 S1 117.9(4) . .
C58 C57 C60 127.2(5) . .
C58 C57 S1 112.2(4) . .
C60 C57 S1 120.6(4) . .
C57 C58 C59 111.9(5) . .
C57 C58 H58A 124.0 . .
C59 C58 H58A 124.0 . .
C56 C59 C58 113.3(5) . .
C56 C59 H59A 123.4 . .
C58 C59 H59A 123.4 . .
O3 C60 O4 124.8(5) . .
O3 C60 C57 122.0(5) . .
O4 C60 C57 113.2(5) . .
O6 C61 O5 126.7(6) . .
O6 C61 C62 120.0(5) . .
O5 C61 C62 113.2(5) . .
C65 C62 C61 127.0(5) . .
C65 C62 S2 111.1(4) . .
C61 C62 S2 122.0(4) . .
C64 C63 C66 131.5(5) . .
C64 C63 S2 111.2(4) . .
C66 C63 S2 117.3(4) . .
C63 C64 C65 112.7(5) . .
C63 C64 H64A 123.6 . .
C65 C64 H64A 123.6 . .
C62 C65 C64 113.2(5) . .
C62 C65 H65A 123.4 . .
C64 C65 H65A 123.4 . .
O7 C66 O8 123.5(5) . .
O7 C66 C63 120.5(5) . .
O8 C66 C63 115.9(5) . .
O7 C66 Zn2 71.2(3) . .
O8 C66 Zn2 52.4(3) . .
C63 C66 Zn2 167.2(4) . .
O10 C67 O9 123.1(5) . .
O10 C67 C68 120.3(5) . .
O9 C67 C68 116.5(5) . .
C69 C68 C67 130.8(5) . .
C69 C68 S3 111.4(4) . .
C67 C68 S3 117.7(4) . .
C68 C69 C70 112.8(5) . .
C68 C69 H69A 123.6 . .
C70 C69 H69A 123.6 . .
C71 C70 C69 112.4(5) . .
C71 C70 H70A 123.8 . .
C69 C70 H70A 123.8 . .
C70 C71 C72 127.6(5) . .
C70 C71 S3 111.7(4) . .
C72 C71 S3 120.7(4) . .
O11 C72 O12 125.0(5) . .
O11 C72 C71 121.5(5) . .
O12 C72 C71 113.5(5) . .
H13B O13 H13C 107.7 . .
H14B O14 H14C 107.7 . .

loop_
_geom_bond_atom_site_label_1
_geom_bond_atom_site_label_2
_geom_bond_distance
_geom_bond_site_symmetry_2
Zn1 O5 1.976(4) .
Zn1 O1 1.979(4) .
Zn1 N1 2.059(4) .
Zn1 N4 2.060(4) .
Zn2 O9 1.943(4) .
Zn2 N2 2.050(4) 1_454
Zn2 O8 2.061(4) .
Zn2 N6 2.110(4) 1_654
Zn2 O7 2.469(5) .
Zn2 C66 2.576(6) .
S1 C57 1.715(5) .
S1 C56 1.727(5) .
S2 C62 1.700(6) .
S2 C63 1.730(5) .
S3 C71 1.711(5) .
S3 C68 1.715(5) .
N1 C1 1.333(7) .
N1 C5 1.367(7) .
N2 C18 1.338(7) .
N2 C19 1.345(7) .
N2 Zn2 2.050(4) 1_656
N3 C26 1.322(7) .
N3 C25 1.336(8) .
N4 C32 1.327(7) .
N4 C28 1.355(7) .
N5 C45 1.328(8) .
N5 C46 1.329(8) .
N6 C53 1.339(7) .
N6 C52 1.356(7) .
N6 Zn2 2.110(4) 1_456
O1 C55 1.266(7) .
O2 C55 1.232(7) .
O3 C60 1.204(7) .
O4 C60 1.311(7) .
O4 H4O 0.8300 .
O5 C61 1.256(7) .
O6 C61 1.222(8) .
O7 C66 1.212(7) .
O8 C66 1.278(7) .
O9 C67 1.282(6) .
O10 C67 1.219(7) .
O11 C72 1.199(7) .
O12 C72 1.299(7) .
O12 H12O 0.8300 .
C1 C2 1.384(7) .
C1 H1A 0.9400 .
C2 C3 1.395(7) .
C2 H2A 0.9400 .
C3 C4 1.387(7) .
C3 C6 1.458(7) .
C4 C5 1.374(7) .
C4 H4A 0.9400 .
C5 H5B 0.9400 .
C6 C7 1.351(7) .
C6 H6A 0.9400 .
C7 C8 1.459(7) .
C7 H7A 0.9400 .
C8 C9 1.400(7) .
C8 C13 1.408(7) .
C9 C10 1.396(7) .
C9 H9A 0.9400 .
C10 C11 1.406(7) .
C10 C14 1.457(7) .
C11 C12 1.398(8) .
C11 H11A 0.9400 .
C12 C13 1.379(7) .
C12 C21 1.480(7) .
C13 H13A 0.9400 .
C14 C15 1.337(8) .
C14 H14A 0.9400 .
C15 C16 1.463(7) .
C15 H15A 0.9400 .
C16 C20 1.388(8) .
C16 C17 1.408(7) .
C17 C18 1.377(8) .
C17 H17A 0.9400 .
C18 H18A 0.9400 .
C19 C20 1.367(8) .
C19 H19A 0.9400 .
C20 H20A 0.9400 .
C21 C22 1.318(8) .
C21 H21A 0.9400 .
C22 C23 1.486(7) .
C22 H22A 0.9400 .
C23 C24 1.388(8) .
C23 C27 1.392(8) .
C24 C25 1.377(8) .
C24 H24A 0.9400 .
C25 H25A 0.9400 .
C26 C27 1.389(8) .
C26 H26A 0.9400 .
C27 H27A 0.9400 .
C28 C29 1.365(8) .
C28 H28A 0.9400 .
C29 C30 1.390(8) .
C29 H29A 0.9400 .
C30 C31 1.391(8) .
C30 C33 1.449(8) .
C31 C32 1.367(8) .
C31 H31A 0.9400 .
C32 H32A 0.9400 .
C33 C34 1.323(8) .
C33 H33A 0.9400 .
C34 C35 1.458(7) .
C34 H34A 0.9400 .
C35 C40 1.386(8) .
C35 C36 1.420(8) .
C36 C37 1.384(8) .
C36 H36A 0.9400 .
C37 C38 1.402(8) .
C37 C41 1.472(7) .
C38 C39 1.410(7) .
C38 H38A 0.9400 .
C39 C40 1.391(7) .
C39 C48 1.470(7) .
C40 H40A 0.9400 .
C41 C42 1.313(8) .
C41 H41A 0.9400 .
C42 C43 1.468(8) .
C42 H42A 0.9400 .
C43 C47 1.377(8) .
C43 C44 1.400(9) .
C44 C45 1.385(8) .
C44 H44A 0.9400 .
C45 H45A 0.9400 .
C46 C47 1.389(8) .
C46 H46A 0.9400 .
C47 H47A 0.9400 .
C48 C49 1.331(8) .
C48 H48A 0.9400 .
C49 C50 1.469(8) .
C49 H49A 0.9400 .
C50 C51 1.382(7) .
C50 C54 1.401(7) .
C51 C52 1.358(8) .
C51 H51A 0.9400 .
C52 H52A 0.9400 .
C53 C54 1.370(8) .
C53 H53A 0.9400 .
C54 H54A 0.9400 .
C55 C56 1.485(7) .
C56 C59 1.364(7) .
C57 C58 1.365(8) .
C57 C60 1.495(7) .
C58 C59 1.417(7) .
C58 H58A 0.9400 .
C59 H59A 0.9400 .
C61 C62 1.511(8) .
C62 C65 1.367(8) .
C63 C64 1.347(8) .
C63 C66 1.488(8) .
C64 C65 1.402(9) .
C64 H64A 0.9400 .
C65 H65A 0.9400 .
C67 C68 1.493(7) .
C68 C69 1.365(7) .
C69 C70 1.411(7) .
C69 H69A 0.9400 .
C70 C71 1.365(7) .
C70 H70A 0.9400 .
C71 C72 1.498(7) .
O13 H13B 0.8499 .
O13 H13C 0.8501 .
O14 H14B 0.8499 .
O14 H14C 0.8497 .
